data_4331683
loop_
_publ_author_name
'Michael Krasnopolski'
'Cristian G. Hrib'
'R\"udiger W. Seidel'
'Manuela Winter'
'Hans-Werner Becker'
'Detlef Rogalla'
'Roland A. Fischer'
'Frank T. Edelmann'
'Anjana Devi'

_publ_contact_author
;
        Anjana Devi 
        Lehrstuhl f\"ur Anorganische Chemie II
        Ruhr-Universit\"at Bochum
        Universit\"atsstrasse 150
        44780 Bochum
        Bundesrepublik Deutschland
;
_publ_contact_author_email anjana.devi@rub.de
_publ_contact_author_fax '049 234 321-4174'
_publ_contact_author_phone '049 234 32-24150'
_publ_section_title
;
 Homoleptic Gadolinium Amidinates as Precursors for MOCVD of Oriented
 Gadolinium Nitride (GdN) Thin Films
;
_journal_name_full 'Inorganic Chemistry'
_journal_page_first 286
_journal_page_last 296
_journal_paper_doi 10.1021/ic301826s
_journal_volume 52
_journal_year 2013
_chemical_formula_sum 'C24 H51 Gd N6'
_chemical_formula_weight 580.96
_chemical_name_systematic
; 
 ? 
;
_space_group_IT_number 14
_symmetry_cell_setting monoclinic
_symmetry_space_group_name_Hall '-P 2yn'
_symmetry_space_group_name_H-M 'P 1 21/n 1'
_atom_sites_solution_hydrogens geom
_atom_sites_solution_primary direct
_atom_sites_solution_secondary difmap
_audit_creation_method SHELXL-97
_cell_angle_alpha 90.00
_cell_angle_beta 99.80(3)
_cell_angle_gamma 90.00
_cell_formula_units_Z 4
_cell_length_a 9.5303(19)
_cell_length_b 19.620(4)
_cell_length_c 15.667(3)
_cell_measurement_reflns_used 16671
_cell_measurement_temperature 143(2)
_cell_measurement_theta_max 29.40
_cell_measurement_theta_min 2.34
_cell_volume 2886.7(10)
_computing_cell_refinement 'STOE X-AREA'
_computing_data_collection 'STOE X-AREA'
_computing_data_reduction 'STOE X-RED'
_computing_molecular_graphics 'Bruker SHELXTL'
_computing_publication_material 'Bruker SHELXTL'
_computing_structure_refinement 'SHELXL-97 (Sheldrick, 1997)'
_computing_structure_solution 'SHELXS-97 (Sheldrick, 1990)'
_diffrn_ambient_temperature 143(2)
_diffrn_detector_area_resol_mean 6.67
_diffrn_measured_fraction_theta_full 0.994
_diffrn_measured_fraction_theta_max 0.994
_diffrn_measurement_device_type 'STOE IPDS 2T'
_diffrn_measurement_method 'rotation method'
_diffrn_radiation_monochromator graphite
_diffrn_radiation_source 'fine-focus sealed tube'
_diffrn_radiation_type MoK\a
_diffrn_radiation_wavelength 0.71073
_diffrn_reflns_av_R_equivalents 0.1052
_diffrn_reflns_av_sigmaI/netI 0.1172
_diffrn_reflns_limit_h_max 11
_diffrn_reflns_limit_h_min -11
_diffrn_reflns_limit_k_max 21
_diffrn_reflns_limit_k_min -24
_diffrn_reflns_limit_l_max 19
_diffrn_reflns_limit_l_min -19
_diffrn_reflns_number 16670
_diffrn_reflns_theta_full 26.00
_diffrn_reflns_theta_max 26.37
_diffrn_reflns_theta_min 2.34
_exptl_absorpt_coefficient_mu 2.318
_exptl_absorpt_correction_type none
_exptl_crystal_colour colourless
_exptl_crystal_density_diffrn 1.337
_exptl_crystal_description prism
_exptl_crystal_F_000 1204
_exptl_crystal_size_max 0.30
_exptl_crystal_size_mid 0.07
_exptl_crystal_size_min 0.05
_refine_diff_density_max 0.903
_refine_diff_density_min -1.778
_refine_diff_density_rms 0.128
_refine_ls_extinction_method none
_refine_ls_goodness_of_fit_ref 1.010
_refine_ls_hydrogen_treatment constr
_refine_ls_matrix_type full
_refine_ls_number_parameters 280
_refine_ls_number_reflns 5868
_refine_ls_number_restraints 0
_refine_ls_restrained_S_all 1.010
_refine_ls_R_factor_all 0.1088
_refine_ls_R_factor_gt 0.0592
_refine_ls_shift/su_max 0.001
_refine_ls_shift/su_mean 0.000
_refine_ls_structure_factor_coef Fsqd
_refine_ls_weighting_details 'calc w=1/[\s^2^(Fo^2^)+(0.0251P)^2^+0.0000P] where P=(Fo^2^+2Fc^2^)/3'
_refine_ls_weighting_scheme calc
_refine_ls_wR_factor_gt 0.0836
_refine_ls_wR_factor_ref 0.0939
_reflns_number_gt 3933
_reflns_number_total 5868
_reflns_threshold_expression >2sigma(I)
_cod_data_source_file ic301826s_si_003_2.cif
_cod_data_source_block ip227
_cod_original_cell_volume 2886.6(10)
_cod_original_sg_symbol_H-M 'P 21/n'
_cod_database_code 4331683

loop_
_symmetry_equiv_pos_as_xyz
'x, y, z'
'-x+1/2, y+1/2, -z+1/2'
'-x, -y, -z'
'x-1/2, -y-1/2, z-1/2'

loop_
_atom_site_label
_atom_site_type_symbol
_atom_site_fract_x
_atom_site_fract_y
_atom_site_fract_z
_atom_site_U_iso_or_equiv
_atom_site_adp_type
_atom_site_occupancy
_atom_site_symmetry_multiplicity
_atom_site_calc_flag
_atom_site_refinement_flags
Gd Gd 0.01941(4) 0.098120(18) 0.264936(19) 0.02363(9) Uani 1 1 d .
N1 N -0.0795(6) 0.2080(3) 0.2920(3) 0.0255(13) Uani 1 1 d .
N2 N 0.1272(6) 0.1776(3) 0.3735(3) 0.0323(14) Uani 1 1 d .
N3 N 0.1119(6) 0.1261(3) 0.1359(3) 0.0283(13) Uani 1 1 d .
N4 N -0.0947(6) 0.0693(3) 0.1209(3) 0.0319(14) Uani 1 1 d .
N5 N 0.1236(6) -0.0089(3) 0.3166(3) 0.0280(13) Uani 1 1 d .
N6 N -0.0870(6) 0.0200(3) 0.3516(3) 0.0325(14) Uani 1 1 d .
C1 C 0.0268(8) 0.2250(4) 0.3546(4) 0.0313(18) Uani 1 1 d .
C2 C 0.0403(9) 0.2922(5) 0.4042(5) 0.052(2) Uani 1 1 d .
H2A H 0.1280 0.2919 0.4472 0.079 Uiso 1 1 calc R
H2B H -0.0419 0.2979 0.4336 0.079 Uiso 1 1 calc R
H2C H 0.0434 0.3300 0.3636 0.079 Uiso 1 1 calc R
C3 C -0.1925(7) 0.2548(4) 0.2521(4) 0.0293(16) Uani 1 1 d .
C4 C -0.2987(8) 0.2733(5) 0.3120(5) 0.044(2) Uani 1 1 d .
H4A H -0.3351 0.2314 0.3346 0.066 Uiso 1 1 calc R
H4B H -0.3781 0.2991 0.2793 0.066 Uiso 1 1 calc R
H4C H -0.2508 0.3010 0.3603 0.066 Uiso 1 1 calc R
C5 C -0.1341(9) 0.3186(4) 0.2157(5) 0.045(2) Uani 1 1 d .
H5A H -0.0808 0.3455 0.2633 0.068 Uiso 1 1 calc R
H5B H -0.2131 0.3459 0.1852 0.068 Uiso 1 1 calc R
H5C H -0.0707 0.3057 0.1753 0.068 Uiso 1 1 calc R
C6 C -0.2747(8) 0.2146(4) 0.1754(4) 0.0379(19) Uani 1 1 d .
H6A H -0.3132 0.1728 0.1968 0.057 Uiso 1 1 calc R
H6B H -0.2104 0.2027 0.1351 0.057 Uiso 1 1 calc R
H6C H -0.3531 0.2425 0.1454 0.057 Uiso 1 1 calc R
C7 C 0.2484(9) 0.1900(6) 0.4413(5) 0.052(2) Uani 1 1 d .
H7A H 0.2950 0.2331 0.4289 0.062 Uiso 1 1 calc R
H7B H 0.2147 0.1953 0.4973 0.062 Uiso 1 1 calc R
C8 C 0.3501(11) 0.1360(6) 0.4483(5) 0.069(3) Uani 1 1 d .
H8A H 0.4297 0.1463 0.4949 0.104 Uiso 1 1 calc R
H8B H 0.3855 0.1312 0.3935 0.104 Uiso 1 1 calc R
H8C H 0.3048 0.0933 0.4615 0.104 Uiso 1 1 calc R
C9 C 0.0010(8) 0.1013(4) 0.0814(4) 0.0333(16) Uani 1 1 d .
C10 C -0.0258(9) 0.1061(5) -0.0169(4) 0.045(2) Uani 1 1 d .
H10A H -0.1161 0.0837 -0.0401 0.067 Uiso 1 1 calc R
H10B H 0.0520 0.0836 -0.0397 0.067 Uiso 1 1 calc R
H10C H -0.0305 0.1542 -0.0344 0.067 Uiso 1 1 calc R
C11 C 0.2291(8) 0.1666(4) 0.1115(4) 0.0346(18) Uani 1 1 d .
C12 C 0.1765(10) 0.2327(4) 0.0634(5) 0.051(2) Uani 1 1 d .
H12A H 0.1165 0.2212 0.0080 0.077 Uiso 1 1 calc R
H12B H 0.2584 0.2595 0.0527 0.077 Uiso 1 1 calc R
H12C H 0.1209 0.2593 0.0988 0.077 Uiso 1 1 calc R
C13 C 0.3212(9) 0.1247(4) 0.0591(5) 0.046(2) Uani 1 1 d .
H13A H 0.2638 0.1113 0.0037 0.069 Uiso 1 1 calc R
H13B H 0.3562 0.0838 0.0918 0.069 Uiso 1 1 calc R
H13C H 0.4021 0.1523 0.0484 0.069 Uiso 1 1 calc R
C14 C 0.3220(9) 0.1862(4) 0.1965(5) 0.044(2) Uani 1 1 d .
H14A H 0.2660 0.2131 0.2314 0.066 Uiso 1 1 calc R
H14B H 0.4030 0.2133 0.1848 0.066 Uiso 1 1 calc R
H14C H 0.3571 0.1449 0.2283 0.066 Uiso 1 1 calc R
C15 C -0.2256(9) 0.0417(5) 0.0710(5) 0.042(2) Uani 1 1 d .
H15A H -0.2023 0.0128 0.0236 0.050 Uiso 1 1 calc R
H15B H -0.2870 0.0795 0.0448 0.050 Uiso 1 1 calc R
C16 C -0.3041(10) 0.0003(5) 0.1276(5) 0.059(3) Uani 1 1 d .
H16A H -0.3917 -0.0176 0.0931 0.089 Uiso 1 1 calc R
H16B H -0.3280 0.0291 0.1742 0.089 Uiso 1 1 calc R
H16C H -0.2440 -0.0376 0.1527 0.089 Uiso 1 1 calc R
C17 C 0.0184(8) -0.0257(4) 0.3580(4) 0.0260(16) Uani 1 1 d .
C18 C 0.0089(8) -0.0914(5) 0.4098(4) 0.0380(18) Uani 1 1 d .
H18A H -0.0797 -0.0914 0.4336 0.057 Uiso 1 1 calc R
H18B H 0.0903 -0.0939 0.4572 0.057 Uiso 1 1 calc R
H18C H 0.0100 -0.1309 0.3716 0.057 Uiso 1 1 calc R
C19 C 0.2428(7) -0.0539(4) 0.3040(4) 0.0306(16) Uani 1 1 d .
C20 C 0.3216(8) -0.0141(4) 0.2421(5) 0.041(2) Uani 1 1 d .
H20A H 0.3566 0.0291 0.2691 0.062 Uiso 1 1 calc R
H20B H 0.2563 -0.0049 0.1879 0.062 Uiso 1 1 calc R
H20C H 0.4022 -0.0412 0.2297 0.062 Uiso 1 1 calc R
C21 C 0.1909(8) -0.1207(4) 0.2594(4) 0.0366(19) Uani 1 1 d .
H21A H 0.1242 -0.1109 0.2060 0.055 Uiso 1 1 calc R
H21B H 0.1429 -0.1480 0.2982 0.055 Uiso 1 1 calc R
H21C H 0.2725 -0.1462 0.2453 0.055 Uiso 1 1 calc R
C22 C 0.3486(8) -0.0668(4) 0.3879(4) 0.0363(18) Uani 1 1 d .
H22A H 0.3799 -0.0231 0.4149 0.055 Uiso 1 1 calc R
H22B H 0.4312 -0.0918 0.3745 0.055 Uiso 1 1 calc R
H22C H 0.3022 -0.0937 0.4278 0.055 Uiso 1 1 calc R
C23 C -0.2114(8) 0.0093(4) 0.3924(4) 0.0348(18) Uani 1 1 d .
H23A H -0.1809 0.0015 0.4552 0.042 Uiso 1 1 calc R
H23B H -0.2637 -0.0316 0.3674 0.042 Uiso 1 1 calc R
C24 C -0.3071(8) 0.0702(4) 0.3785(5) 0.041(2) Uani 1 1 d .
H24A H -0.3910 0.0623 0.4057 0.062 Uiso 1 1 calc R
H24B H -0.3372 0.0778 0.3163 0.062 Uiso 1 1 calc R
H24C H -0.2558 0.1104 0.4046 0.062 Uiso 1 1 calc R

loop_
_atom_site_aniso_label
_atom_site_aniso_U_11
_atom_site_aniso_U_22
_atom_site_aniso_U_33
_atom_site_aniso_U_23
_atom_site_aniso_U_13
_atom_site_aniso_U_12
Gd 0.02179(15) 0.02433(16) 0.02595(14) 0.00414(19) 0.00745(10) 0.0039(2)
N1 0.022(3) 0.025(3) 0.028(3) -0.001(2) 0.002(2) 0.004(3)
N2 0.022(3) 0.048(4) 0.025(3) -0.004(3) -0.003(2) 0.005(3)
N3 0.027(3) 0.030(3) 0.029(3) 0.003(2) 0.008(2) -0.001(3)
N4 0.030(3) 0.034(4) 0.033(3) -0.006(2) 0.008(3) -0.005(3)
N5 0.018(3) 0.032(4) 0.035(3) 0.010(3) 0.010(2) 0.005(3)
N6 0.026(3) 0.035(4) 0.040(3) 0.009(3) 0.015(3) 0.000(3)
C1 0.028(4) 0.042(5) 0.025(4) -0.007(3) 0.008(3) -0.005(4)
C2 0.041(5) 0.056(6) 0.057(5) -0.030(5) 0.001(4) 0.004(5)
C3 0.026(4) 0.028(4) 0.034(4) 0.003(3) 0.004(3) 0.007(3)
C4 0.030(4) 0.050(6) 0.056(5) -0.005(4) 0.015(4) 0.003(4)
C5 0.036(5) 0.032(5) 0.066(5) 0.007(4) 0.007(4) 0.006(4)
C6 0.027(4) 0.048(5) 0.035(4) -0.003(3) -0.007(3) 0.011(4)
C7 0.028(5) 0.074(7) 0.049(5) -0.014(4) -0.007(4) 0.003(5)
C8 0.063(7) 0.087(8) 0.049(5) -0.016(5) -0.016(5) 0.017(6)
C9 0.049(4) 0.023(4) 0.029(3) 0.000(4) 0.009(3) 0.010(5)
C10 0.056(5) 0.044(5) 0.034(3) -0.005(4) 0.008(3) -0.011(5)
C11 0.043(5) 0.032(4) 0.035(4) -0.009(3) 0.021(3) -0.011(4)
C12 0.074(6) 0.035(5) 0.051(5) 0.007(4) 0.027(5) -0.008(5)
C13 0.050(5) 0.045(5) 0.052(4) -0.002(4) 0.034(4) -0.011(4)
C14 0.038(5) 0.042(5) 0.055(5) -0.006(4) 0.018(4) -0.013(4)
C15 0.039(5) 0.044(5) 0.041(4) -0.007(4) 0.002(4) 0.000(4)
C16 0.055(6) 0.066(7) 0.063(5) -0.028(5) 0.024(5) -0.027(5)
C17 0.030(4) 0.020(4) 0.028(3) -0.001(3) 0.003(3) -0.006(3)
C18 0.045(4) 0.030(5) 0.041(4) 0.010(4) 0.012(3) 0.003(5)
C19 0.025(4) 0.033(4) 0.033(4) 0.004(3) 0.001(3) 0.007(4)
C20 0.034(4) 0.040(5) 0.055(5) 0.012(4) 0.024(4) 0.009(4)
C21 0.037(4) 0.034(5) 0.038(4) -0.005(3) 0.005(3) 0.002(4)
C22 0.031(4) 0.035(4) 0.042(4) -0.004(3) 0.004(3) 0.009(4)
C23 0.026(4) 0.041(5) 0.039(4) 0.004(3) 0.012(3) 0.000(4)
C24 0.027(4) 0.054(5) 0.046(4) 0.004(4) 0.017(3) 0.005(4)

loop_
_atom_type_symbol
_atom_type_description
_atom_type_scat_dispersion_real
_atom_type_scat_dispersion_imag
_atom_type_scat_source
C C 0.0033 0.0016 'International Tables Vol C Tables 4.2.6.8 and 6.1.1.4'
H H 0.0000 0.0000 'International Tables Vol C Tables 4.2.6.8 and 6.1.1.4'
N N 0.0061 0.0033 'International Tables Vol C Tables 4.2.6.8 and 6.1.1.4'
Gd Gd -0.1653 3.9035 'International Tables Vol C Tables 4.2.6.8 and 6.1.1.4'

loop_
_geom_angle_atom_site_label_1
_geom_angle_atom_site_label_2
_geom_angle_atom_site_label_3
_geom_angle
N6 Gd N4 102.4(2)
N6 Gd N3 151.4(2)
N4 Gd N3 55.60(19)
N6 Gd N5 55.81(19)
N4 Gd N5 101.9(2)
N3 Gd N5 107.04(18)
N6 Gd N2 100.7(2)
N4 Gd N2 152.7(2)
N3 Gd N2 105.9(2)
N5 Gd N2 103.0(2)
N6 Gd N1 104.91(19)
N4 Gd N1 104.29(19)
N3 Gd N1 98.84(18)
N5 Gd N1 150.51(17)
N2 Gd N1 55.31(19)
N6 Gd C17 28.02(19)
N4 Gd C17 103.9(2)
N3 Gd C17 131.48(19)
N5 Gd C17 27.79(18)
N2 Gd C17 103.3(2)
N1 Gd C17 129.67(18)
N6 Gd C9 129.0(2)
N4 Gd C9 28.0(2)
N3 Gd C9 27.7(2)
N5 Gd C9 108.1(2)
N2 Gd C9 130.1(2)
N1 Gd C9 101.4(2)
C17 Gd C9 122.2(2)
N6 Gd C1 104.95(19)
N4 Gd C1 129.6(2)
N3 Gd C1 103.48(19)
N5 Gd C1 128.5(2)
N2 Gd C1 27.7(2)
N1 Gd C1 27.6(2)
C17 Gd C1 119.79(16)
C9 Gd C1 118.0(2)
C1 N1 C3 124.6(6)
C1 N1 Gd 94.7(4)
C3 N1 Gd 139.5(4)
C1 N2 C7 119.9(7)
C1 N2 Gd 95.3(4)
C7 N2 Gd 144.9(5)
C9 N3 C11 125.7(5)
C9 N3 Gd 95.3(4)
C11 N3 Gd 138.1(4)
C9 N4 C15 120.8(6)
C9 N4 Gd 95.1(4)
C15 N4 Gd 143.2(4)
C17 N5 C19 125.3(6)
C17 N5 Gd 94.5(4)
C19 N5 Gd 139.4(4)
C17 N6 C23 121.9(6)
C17 N6 Gd 95.0(4)
C23 N6 Gd 143.1(5)
N1 C1 N2 114.7(7)
N1 C1 C2 125.6(7)
N2 C1 C2 119.8(7)
N1 C1 Gd 57.6(4)
N2 C1 Gd 57.0(4)
C2 C1 Gd 176.6(6)
N1 C3 C5 112.6(6)
N1 C3 C4 113.5(5)
C5 C3 C4 110.8(6)
N1 C3 C6 104.5(6)
C5 C3 C6 107.5(6)
C4 C3 C6 107.3(6)
C8 C7 N2 112.2(8)
N3 C9 N4 113.6(5)
N3 C9 C10 127.3(6)
N4 C9 C10 119.1(7)
N3 C9 Gd 57.0(3)
N4 C9 Gd 56.9(3)
C10 C9 Gd 173.5(5)
N3 C11 C14 105.3(5)
N3 C11 C13 112.1(6)
C14 C11 C13 107.7(7)
N3 C11 C12 112.5(7)
C14 C11 C12 108.0(7)
C13 C11 C12 110.9(6)
N4 C15 C16 110.6(6)
N5 C17 N6 114.6(6)
N5 C17 C18 125.9(7)
N6 C17 C18 119.5(6)
N5 C17 Gd 57.7(4)
N6 C17 Gd 57.0(3)
C18 C17 Gd 176.5(5)
N5 C19 C21 112.2(6)
N5 C19 C22 113.0(5)
C21 C19 C22 111.4(6)
N5 C19 C20 104.5(6)
C21 C19 C20 107.6(6)
C22 C19 C20 107.7(6)
N6 C23 C24 110.1(6)

loop_
_geom_bond_atom_site_label_1
_geom_bond_atom_site_label_2
_geom_bond_distance
Gd N6 2.386(5)
Gd N4 2.399(5)
Gd N3 2.402(5)
Gd N5 2.403(6)
Gd N2 2.405(6)
Gd N1 2.419(6)
Gd C17 2.835(7)
Gd C9 2.852(6)
Gd C1 2.854(8)
N1 C1 1.328(9)
N1 C3 1.470(9)
N2 C1 1.332(9)
N2 C7 1.450(9)
N3 C9 1.333(9)
N3 C11 1.474(9)
N4 C9 1.343(9)
N4 C15 1.460(9)
N5 C17 1.326(8)
N5 C19 1.479(9)
N6 C17 1.337(9)
N6 C23 1.454(8)
C1 C2 1.524(12)
C3 C5 1.520(10)
C3 C4 1.536(9)
C3 C6 1.537(10)
C7 C8 1.427(13)
C9 C10 1.520(8)
C11 C14 1.518(10)
C11 C13 1.538(10)
C11 C12 1.540(11)
C15 C16 1.493(11)
C17 C18 1.533(11)
C19 C21 1.528(10)
C19 C22 1.535(9)
C19 C20 1.537(9)
C23 C24 1.496(11)

loop_
_geom_torsion_atom_site_label_1
_geom_torsion_atom_site_label_2
_geom_torsion_atom_site_label_3
_geom_torsion_atom_site_label_4
_geom_torsion
N6 Gd N1 C1 93.8(4)
N4 Gd N1 C1 -158.8(4)
N3 Gd N1 C1 -102.2(4)
N5 Gd N1 C1 49.1(6)
N2 Gd N1 C1 1.0(4)
C17 Gd N1 C1 78.9(4)
C9 Gd N1 C1 -130.3(4)
N6 Gd N1 C3 -98.8(6)
N4 Gd N1 C3 8.5(6)
N3 Gd N1 C3 65.1(6)
N5 Gd N1 C3 -143.5(6)
N2 Gd N1 C3 168.4(7)
C17 Gd N1 C3 -113.8(6)
C9 Gd N1 C3 37.1(6)
C1 Gd N1 C3 167.4(8)
N6 Gd N2 C1 -101.8(4)
N4 Gd N2 C1 45.7(6)
N3 Gd N2 C1 88.8(4)
N5 Gd N2 C1 -158.9(4)
N1 Gd N2 C1 -1.0(4)
C17 Gd N2 C1 -130.4(4)
C9 Gd N2 C1 73.4(4)
N6 Gd N2 C7 80.0(9)
N4 Gd N2 C7 -132.5(8)
N3 Gd N2 C7 -89.3(9)
N5 Gd N2 C7 23.0(9)
N1 Gd N2 C7 -179.1(9)
C17 Gd N2 C7 51.5(9)
C9 Gd N2 C7 -104.7(9)
C1 Gd N2 C7 -178.1(11)
N6 Gd N3 C9 48.3(7)
N4 Gd N3 C9 3.6(4)
N5 Gd N3 C9 96.6(5)
N2 Gd N3 C9 -154.0(4)
N1 Gd N3 C9 -97.7(5)
C17 Gd N3 C9 81.2(5)
C1 Gd N3 C9 -125.5(5)
N6 Gd N3 C11 -143.0(6)
N4 Gd N3 C11 172.3(8)
N5 Gd N3 C11 -94.7(7)
N2 Gd N3 C11 14.7(7)
N1 Gd N3 C11 71.0(7)
C17 Gd N3 C11 -110.1(7)
C9 Gd N3 C11 168.7(9)
C1 Gd N3 C11 43.2(7)
N6 Gd N4 C9 -163.4(4)
N3 Gd N4 C9 -3.6(4)
N5 Gd N4 C9 -106.2(4)
N2 Gd N4 C9 49.3(6)
N1 Gd N4 C9 87.5(4)
C17 Gd N4 C9 -134.6(4)
C1 Gd N4 C9 74.9(5)
N6 Gd N4 C15 28.6(9)
N3 Gd N4 C15 -171.5(9)
N5 Gd N4 C15 85.8(9)
N2 Gd N4 C15 -118.6(8)
N1 Gd N4 C15 -80.5(9)
C17 Gd N4 C15 57.4(9)
C9 Gd N4 C15 -168.0(11)
C1 Gd N4 C15 -93.1(9)
N6 Gd N5 C17 -0.3(4)
N4 Gd N5 C17 -97.4(4)
N3 Gd N5 C17 -154.7(4)
N2 Gd N5 C17 93.9(4)
N1 Gd N5 C17 55.0(6)
C9 Gd N5 C17 -125.6(4)
C1 Gd N5 C17 81.6(5)
N6 Gd N5 C19 169.8(8)
N4 Gd N5 C19 72.8(7)
N3 Gd N5 C19 15.4(7)
N2 Gd N5 C19 -96.0(7)
N1 Gd N5 C19 -134.9(6)
C17 Gd N5 C19 170.1(10)
C9 Gd N5 C19 44.5(7)
C1 Gd N5 C19 -108.3(7)
N4 Gd N6 C17 96.4(4)
N3 Gd N6 C17 59.9(6)
N5 Gd N6 C17 0.3(4)
N2 Gd N6 C17 -98.3(4)
N1 Gd N6 C17 -154.9(4)
C9 Gd N6 C17 86.4(5)
C1 Gd N6 C17 -126.3(4)
N4 Gd N6 C23 -83.6(8)
N3 Gd N6 C23 -120.0(8)
N5 Gd N6 C23 -179.6(9)
N2 Gd N6 C23 81.8(8)
N1 Gd N6 C23 25.1(8)
C17 Gd N6 C23 -179.9(11)
C9 Gd N6 C23 -93.5(8)
C1 Gd N6 C23 53.7(8)
C3 N1 C1 N2 -171.7(5)
Gd N1 C1 N2 -1.7(6)
C3 N1 C1 C2 8.6(10)
Gd N1 C1 C2 178.6(7)
C3 N1 C1 Gd -170.1(6)
C7 N2 C1 N1 -179.6(6)
Gd N2 C1 N1 1.7(6)
C7 N2 C1 C2 0.1(10)
Gd N2 C1 C2 -178.6(6)
C7 N2 C1 Gd 178.8(7)
N6 Gd C1 N1 -93.7(4)
N4 Gd C1 N1 27.0(5)
N3 Gd C1 N1 83.3(4)
N5 Gd C1 N1 -151.6(3)
N2 Gd C1 N1 -178.2(6)
C17 Gd C1 N1 -119.5(4)
C9 Gd C1 N1 57.9(4)
N6 Gd C1 N2 84.5(4)
N4 Gd C1 N2 -154.8(4)
N3 Gd C1 N2 -98.5(4)
N5 Gd C1 N2 26.6(5)
N1 Gd C1 N2 178.2(6)
C17 Gd C1 N2 58.7(4)
C9 Gd C1 N2 -123.9(4)
N6 Gd C1 C2 105(9)
N4 Gd C1 C2 -134(9)
N3 Gd C1 C2 -78(9)
N5 Gd C1 C2 47(9)
N2 Gd C1 C2 21(9)
N1 Gd C1 C2 -161(9)
C17 Gd C1 C2 80(9)
C9 Gd C1 C2 -103(9)
C1 N1 C3 C5 55.4(8)
Gd N1 C3 C5 -109.3(7)
C1 N1 C3 C4 -71.6(8)
Gd N1 C3 C4 123.7(6)
C1 N1 C3 C6 171.8(6)
Gd N1 C3 C6 7.2(8)
C1 N2 C7 C8 -175.6(7)
Gd N2 C7 C8 2.2(13)
C11 N3 C9 N4 -176.5(6)
Gd N3 C9 N4 -5.8(7)
C11 N3 C9 C10 3.3(12)
Gd N3 C9 C10 174.0(7)
C11 N3 C9 Gd -170.7(8)
C15 N4 C9 N3 177.4(7)
Gd N4 C9 N3 5.8(7)
C15 N4 C9 C10 -2.4(11)
Gd N4 C9 C10 -174.0(6)
C15 N4 C9 Gd 171.6(8)
N6 Gd C9 N3 -152.6(4)
N4 Gd C9 N3 -173.7(7)
N5 Gd C9 N3 -92.4(5)
N2 Gd C9 N3 33.4(5)
N1 Gd C9 N3 87.3(4)
C17 Gd C9 N3 -119.0(5)
C1 Gd C9 N3 63.7(5)
N6 Gd C9 N4 21.0(5)
N3 Gd C9 N4 173.7(7)
N5 Gd C9 N4 81.3(4)
N2 Gd C9 N4 -152.9(4)
N1 Gd C9 N4 -99.0(4)
C17 Gd C9 N4 54.7(5)
C1 Gd C9 N4 -122.6(4)
N6 Gd C9 C10 75(5)
N4 Gd C9 C10 54(5)
N3 Gd C9 C10 -133(5)
N5 Gd C9 C10 135(5)
N2 Gd C9 C10 -99(5)
N1 Gd C9 C10 -45(5)
C17 Gd C9 C10 108(5)
C1 Gd C9 C10 -69(5)
C9 N3 C11 C14 176.2(7)
Gd N3 C11 C14 10.1(10)
C9 N3 C11 C13 -67.0(9)
Gd N3 C11 C13 126.9(6)
C9 N3 C11 C12 58.8(9)
Gd N3 C11 C12 -107.3(7)
C9 N4 C15 C16 172.0(7)
Gd N4 C15 C16 -22.0(12)
C19 N5 C17 N6 -171.6(6)
Gd N5 C17 N6 0.5(6)
C19 N5 C17 C18 7.9(11)
Gd N5 C17 C18 180.0(6)
C19 N5 C17 Gd -172.1(7)
C23 N6 C17 N5 179.5(6)
Gd N6 C17 N5 -0.5(6)
C23 N6 C17 C18 -0.1(10)
Gd N6 C17 C18 180.0(6)
C23 N6 C17 Gd 180.0(8)
N6 Gd C17 N5 179.5(7)
N4 Gd C17 N5 89.1(4)
N3 Gd C17 N5 33.0(5)
N2 Gd C17 N5 -92.7(4)
N1 Gd C17 N5 -148.4(4)
C9 Gd C17 N5 65.9(5)
C1 Gd C17 N5 -116.8(4)
N4 Gd C17 N6 -90.3(4)
N3 Gd C17 N6 -146.4(4)
N5 Gd C17 N6 -179.5(7)
N2 Gd C17 N6 87.8(4)
N1 Gd C17 N6 32.1(5)
C9 Gd C17 N6 -113.5(4)
C1 Gd C17 N6 63.7(4)
N6 Gd C17 C18 -1(8)
N4 Gd C17 C18 -91(8)
N3 Gd C17 C18 -147(8)
N5 Gd C17 C18 -180(100)
N2 Gd C17 C18 87(8)
N1 Gd C17 C18 32(8)
C9 Gd C17 C18 -114(8)
C1 Gd C17 C18 63(8)
C17 N5 C19 C21 56.0(8)
Gd N5 C19 C21 -111.9(7)
C17 N5 C19 C22 -71.0(9)
Gd N5 C19 C22 121.1(6)
C17 N5 C19 C20 172.2(7)
Gd N5 C19 C20 4.3(9)
C17 N6 C23 C24 176.9(6)
Gd N6 C23 C24 -3.2(11)
